data_7017395
loop_
_publ_author_name
'Pop, Alexandra'
'Silvestru, Anca'
'Gimeno, M Concepci\'on'
'Laguna, Antonio'
'Kulcsar, Monika'
'Arca, Massimiliano'
'Lippolis, Vito'
'Pintus, Anna'

_publ_section_title
;
 New group 11 complexes with metal-selenium bonds of
 methyldiphenylphosphane selenide: a solid state, solution and theoretical
 investigation.
;
_journal_issue 46
_journal_name_full 'Dalton transactions (Cambridge, England : 2003)'
_journal_page_first 12479
_journal_page_last 12490
_journal_paper_doi 10.1039/c1dt11268f
_journal_volume 40
_journal_year 2011
_chemical_formula_sum 'C31 H13 Au F15 P Se'
_chemical_formula_weight 977.31
_chemical_name_systematic
;
?
;
_space_group_IT_number 14
_symmetry_cell_setting monoclinic
_symmetry_space_group_name_Hall '-P 2ybc'
_symmetry_space_group_name_H-M 'P 1 21/c 1'
_atom_sites_solution_hydrogens rigid
_atom_sites_solution_primary direct
_atom_sites_solution_secondary difmap
_audit_creation_method SHELXL-97
_cell_angle_alpha 90.00
_cell_angle_beta 97.75(3)
_cell_angle_gamma 90.00
_cell_formula_units_Z 4
_cell_length_a 10.848(2)
_cell_length_b 20.482(4)
_cell_length_c 13.523(3)
_cell_measurement_reflns_used 33929
_cell_measurement_temperature 100(2)
_cell_measurement_theta_max 35.1331
_cell_measurement_theta_min 3.7437
_cell_volume 2977.2(11)
_computing_cell_refinement 'Crysalis RED'
_computing_data_collection 'Crysalis CCD'
_computing_data_reduction 'Crysalis RED'
_computing_molecular_graphics XP
_computing_publication_material XCIF
_computing_structure_refinement 'SHELXL-97 (Sheldrick, 1997)'
_computing_structure_solution 'SHELXS-97 (Sheldrick, 1990)'
_diffrn_ambient_temperature 100(2)
_diffrn_detector_area_resol_mean 16.06
_diffrn_measured_fraction_theta_full 0.996
_diffrn_measured_fraction_theta_max 0.996
_diffrn_measurement_device_type 'Xcalibur Oxford Diffraction'
_diffrn_measurement_method '\w rotations'
_diffrn_radiation_monochromator graphite
_diffrn_radiation_source 'fine-focus sealed tube'
_diffrn_radiation_type MoK\a
_diffrn_radiation_wavelength 0.71073
_diffrn_reflns_av_R_equivalents 0.0253
_diffrn_reflns_av_sigmaI/netI 0.0150
_diffrn_reflns_limit_h_max 13
_diffrn_reflns_limit_h_min -13
_diffrn_reflns_limit_k_max 24
_diffrn_reflns_limit_k_min -24
_diffrn_reflns_limit_l_max 16
_diffrn_reflns_limit_l_min -16
_diffrn_reflns_number 42841
_diffrn_reflns_theta_full 25.50
_diffrn_reflns_theta_max 25.50
_diffrn_reflns_theta_min 3.79
_exptl_absorpt_coefficient_mu 6.336
_exptl_absorpt_correction_T_max 0.3951
_exptl_absorpt_correction_T_min 0.2219
_exptl_absorpt_correction_type multi-scan
_exptl_absorpt_process_details SADABS
_exptl_crystal_colour colorless
_exptl_crystal_density_diffrn 2.180
_exptl_crystal_density_method 'not measured'
_exptl_crystal_description prism
_exptl_crystal_F_000 1848
_exptl_crystal_size_max 0.34
_exptl_crystal_size_mid 0.21
_exptl_crystal_size_min 0.18
_refine_diff_density_max 4.007
_refine_diff_density_min -1.623
_refine_diff_density_rms 0.117
_refine_ls_extinction_method none
_refine_ls_goodness_of_fit_ref 1.083
_refine_ls_hydrogen_treatment constr
_refine_ls_matrix_type full
_refine_ls_number_parameters 443
_refine_ls_number_reflns 5530
_refine_ls_number_restraints 0
_refine_ls_restrained_S_all 1.083
_refine_ls_R_factor_all 0.0342
_refine_ls_R_factor_gt 0.0310
_refine_ls_shift/su_max 0.002
_refine_ls_shift/su_mean 0.000
_refine_ls_structure_factor_coef Fsqd
_refine_ls_weighting_details 'calc w=1/[\s^2^(Fo^2^)+(0.0136P)^2^+22.9934P] where P=(Fo^2^+2Fc^2^)/3'
_refine_ls_weighting_scheme calc
_refine_ls_wR_factor_gt 0.0655
_refine_ls_wR_factor_ref 0.0670
_reflns_number_gt 5154
_reflns_number_total 5530
_reflns_threshold_expression >2sigma(I)
_cod_data_source_file c1dt11268f.txt
_cod_data_source_block c178s
_cod_depositor_comments
;
The following automatic conversions were performed:

'_symmetry_cell_setting' value 'Monoclinic' changed to 'monoclinic'
according to /home/saulius/struct/CIF-dictionaries/cif_core.dic
dictionary named 'cif_core.dic' version 2.4.1 from 2010-06-29.

Automatic conversion script
Id: cif_fix_values 1715 2011-07-08 13:25:40Z adriana 

The following automatic conversions were performed:

'_exptl_absorpt_correction_type' value 'multi-scans' was replaced
with the value 'multi-scan' as specified in the replacement file
'src/cod-tools/trunk/data/replacement-values/replacement_values.lst'.

Automatic conversion script
Id: cif_fix_values 5376 2017-05-30 11:51:03Z andrius 
;
_cod_original_cell_volume 2977.3(10)
_cod_original_sg_symbol_H-M P2(1)/c
_cod_database_code 7017395

loop_
_symmetry_equiv_pos_as_xyz
'x, y, z'
'-x, y+1/2, -z+1/2'
'-x, -y, -z'
'x, -y-1/2, z-1/2'

loop_
_atom_site_label
_atom_site_type_symbol
_atom_site_fract_x
_atom_site_fract_y
_atom_site_fract_z
_atom_site_U_iso_or_equiv
_atom_site_adp_type
_atom_site_occupancy
_atom_site_symmetry_multiplicity
_atom_site_calc_flag
_atom_site_refinement_flags
Au1 Au 0.269365(17) 0.589622(9) 0.785504(13) 0.02040(6) Uani 1 1 d .
C1 C 0.3970(4) 0.5810(2) 0.6851(3) 0.0211(10) Uani 1 1 d .
C2 C 0.5123(5) 0.5531(3) 0.7128(4) 0.0252(11) Uani 1 1 d .
C3 C 0.5995(5) 0.5448(3) 0.6487(4) 0.0281(11) Uani 1 1 d .
C4 C 0.5719(5) 0.5654(3) 0.5512(4) 0.0274(11) Uani 1 1 d .
C5 C 0.4576(5) 0.5938(3) 0.5203(4) 0.0270(11) Uani 1 1 d .
C6 C 0.3722(5) 0.6003(2) 0.5873(4) 0.0229(10) Uani 1 1 d .
F1 F 0.5457(3) 0.53262(17) 0.8088(2) 0.0352(7) Uani 1 1 d .
F2 F 0.7111(3) 0.51841(18) 0.6804(3) 0.0414(8) Uani 1 1 d .
F3 F 0.6554(3) 0.55883(17) 0.4869(2) 0.0377(8) Uani 1 1 d .
F4 F 0.4301(3) 0.61407(17) 0.4250(2) 0.0384(8) Uani 1 1 d .
F5 F 0.2608(3) 0.62675(15) 0.5528(2) 0.0300(7) Uani 1 1 d .
C11 C 0.1766(5) 0.5103(3) 0.7188(4) 0.0244(11) Uani 1 1 d .
C12 C 0.2264(5) 0.4486(3) 0.7250(4) 0.0319(12) Uani 1 1 d .
C13 C 0.1645(6) 0.3949(3) 0.6807(4) 0.0365(14) Uani 1 1 d .
C14 C 0.0488(5) 0.4032(3) 0.6257(4) 0.0306(12) Uani 1 1 d .
C15 C -0.0036(5) 0.4644(3) 0.6164(4) 0.0306(12) Uani 1 1 d .
C16 C 0.0611(5) 0.5169(3) 0.6632(4) 0.0262(11) Uani 1 1 d .
F6 F 0.3408(4) 0.43873(18) 0.7757(3) 0.0560(11) Uani 1 1 d .
F7 F 0.2161(4) 0.33557(17) 0.6905(3) 0.0632(12) Uani 1 1 d .
F8 F -0.0108(3) 0.35156(17) 0.5808(3) 0.0426(9) Uani 1 1 d .
F9 F -0.1142(3) 0.47248(18) 0.5612(3) 0.0441(9) Uani 1 1 d .
F10 F 0.0061(3) 0.57599(16) 0.6498(3) 0.0388(8) Uani 1 1 d .
C21 C 0.1411(5) 0.5940(2) 0.8857(4) 0.0238(10) Uani 1 1 d .
C22 C 0.0421(5) 0.6368(3) 0.8713(4) 0.0263(11) Uani 1 1 d .
C23 C -0.0453(5) 0.6415(3) 0.9365(4) 0.0326(13) Uani 1 1 d .
C24 C -0.0312(6) 0.6045(3) 1.0226(4) 0.0375(14) Uani 1 1 d .
C25 C 0.0673(6) 0.5622(3) 1.0413(4) 0.0335(13) Uani 1 1 d .
C26 C 0.1497(5) 0.5569(3) 0.9713(4) 0.0290(12) Uani 1 1 d .
F11 F 0.0265(3) 0.67645(15) 0.7906(2) 0.0313(7) Uani 1 1 d .
F12 F -0.1411(3) 0.68332(19) 0.9178(3) 0.0502(10) Uani 1 1 d .
F13 F -0.1127(4) 0.6107(2) 1.0885(3) 0.0534(11) Uani 1 1 d .
F14 F 0.0824(4) 0.52622(18) 1.1250(2) 0.0461(9) Uani 1 1 d .
F15 F 0.2437(3) 0.51289(16) 0.9917(2) 0.0361(7) Uani 1 1 d .
Se1 Se 0.37536(5) 0.69308(2) 0.85057(3) 0.02175(11) Uani 1 1 d .
P1 P 0.43621(12) 0.67042(6) 1.00695(9) 0.0209(3) Uani 1 1 d .
C30 C 0.5067(5) 0.5911(3) 1.0186(4) 0.0291(11) Uani 1 1 d .
H30A H 0.5344 0.5817 1.0891 0.044 Uiso 1 1 calc R
H30B H 0.5784 0.5900 0.9815 0.044 Uiso 1 1 calc R
H30C H 0.4459 0.5581 0.9913 0.044 Uiso 1 1 calc R
C31 C 0.5540(4) 0.7293(2) 1.0545(4) 0.0226(10) Uani 1 1 d .
C32 C 0.6429(5) 0.7504(3) 0.9959(4) 0.0315(12) Uani 1 1 d .
H32 H 0.6365 0.7380 0.9277 0.038 Uiso 1 1 calc R
C33 C 0.7399(5) 0.7894(3) 1.0373(5) 0.0364(13) Uani 1 1 d .
H33 H 0.8009 0.8030 0.9975 0.044 Uiso 1 1 calc R
C34 C 0.7497(5) 0.8088(3) 1.1353(4) 0.0289(12) Uani 1 1 d .
H34 H 0.8177 0.8350 1.1635 0.035 Uiso 1 1 calc R
C35 C 0.6595(6) 0.7897(3) 1.1926(4) 0.0328(13) Uani 1 1 d .
H35 H 0.6645 0.8040 1.2599 0.039 Uiso 1 1 calc R
C36 C 0.5621(5) 0.7499(3) 1.1530(4) 0.0302(12) Uani 1 1 d .
H36 H 0.5010 0.7367 1.1931 0.036 Uiso 1 1 calc R
C41 C 0.3146(5) 0.6761(2) 1.0855(4) 0.0209(10) Uani 1 1 d .
C42 C 0.3155(5) 0.6365(3) 1.1700(4) 0.0294(12) Uani 1 1 d .
H42 H 0.3767 0.6034 1.1842 0.035 Uiso 1 1 calc R
C43 C 0.2255(6) 0.6463(3) 1.2330(4) 0.0333(13) Uani 1 1 d .
H43 H 0.2245 0.6194 1.2901 0.040 Uiso 1 1 calc R
C44 C 0.1380(6) 0.6950(3) 1.2124(4) 0.0324(13) Uani 1 1 d .
H44 H 0.0781 0.7020 1.2565 0.039 Uiso 1 1 calc R
C45 C 0.1364(5) 0.7340(3) 1.1282(4) 0.0315(12) Uani 1 1 d .
H45 H 0.0749 0.7670 1.1142 0.038 Uiso 1 1 calc R
C46 C 0.2244(5) 0.7246(2) 1.0651(4) 0.0249(11) Uani 1 1 d .
H46 H 0.2236 0.7512 1.0075 0.030 Uiso 1 1 calc R

loop_
_atom_site_aniso_label
_atom_site_aniso_U_11
_atom_site_aniso_U_22
_atom_site_aniso_U_33
_atom_site_aniso_U_23
_atom_site_aniso_U_13
_atom_site_aniso_U_12
Au1 0.02074(10) 0.02369(10) 0.01648(10) -0.00241(7) 0.00147(7) -0.00101(8)
C1 0.024(2) 0.023(2) 0.017(2) -0.0038(19) 0.0046(19) -0.002(2)
C2 0.028(3) 0.028(3) 0.019(2) -0.003(2) 0.001(2) 0.000(2)
C3 0.025(3) 0.030(3) 0.030(3) -0.002(2) 0.003(2) 0.001(2)
C4 0.034(3) 0.023(3) 0.027(3) -0.009(2) 0.012(2) -0.009(2)
C5 0.039(3) 0.026(3) 0.016(2) 0.000(2) 0.003(2) -0.007(2)
C6 0.025(3) 0.020(2) 0.023(3) -0.003(2) -0.001(2) -0.002(2)
F1 0.0331(17) 0.050(2) 0.0211(15) 0.0050(14) 0.0003(13) 0.0105(15)
F2 0.0267(17) 0.054(2) 0.045(2) -0.0007(17) 0.0081(14) 0.0123(15)
F3 0.0413(19) 0.0416(19) 0.0349(18) -0.0071(15) 0.0223(15) -0.0055(15)
F4 0.052(2) 0.0429(19) 0.0196(16) 0.0027(14) 0.0036(14) -0.0060(16)
F5 0.0313(16) 0.0275(16) 0.0287(16) -0.0001(13) -0.0046(13) 0.0019(13)
C11 0.024(2) 0.035(3) 0.014(2) -0.005(2) 0.0027(19) -0.005(2)
C12 0.040(3) 0.029(3) 0.024(3) 0.004(2) -0.006(2) 0.000(2)
C13 0.059(4) 0.022(3) 0.027(3) 0.002(2) 0.001(3) 0.000(3)
C14 0.036(3) 0.034(3) 0.023(3) -0.009(2) 0.010(2) -0.015(2)
C15 0.022(3) 0.043(3) 0.029(3) -0.013(2) 0.010(2) -0.006(2)
C16 0.026(3) 0.027(3) 0.027(3) -0.009(2) 0.011(2) 0.000(2)
F6 0.063(3) 0.035(2) 0.059(2) -0.0024(18) -0.036(2) 0.0086(18)
F7 0.100(3) 0.0237(18) 0.057(3) -0.0001(17) -0.022(2) 0.006(2)
F8 0.054(2) 0.0385(19) 0.0367(19) -0.0135(15) 0.0110(16) -0.0234(17)
F9 0.0204(16) 0.059(2) 0.052(2) -0.0276(18) 0.0003(15) -0.0034(15)
F10 0.0246(16) 0.0380(19) 0.051(2) -0.0185(16) -0.0052(14) 0.0078(14)
C21 0.027(3) 0.025(3) 0.019(2) -0.006(2) 0.001(2) -0.007(2)
C22 0.032(3) 0.026(3) 0.022(3) -0.005(2) 0.006(2) -0.004(2)
C23 0.033(3) 0.029(3) 0.038(3) -0.014(2) 0.011(2) -0.002(2)
C24 0.042(3) 0.044(3) 0.031(3) -0.017(3) 0.019(3) -0.021(3)
C25 0.046(3) 0.036(3) 0.020(3) -0.004(2) 0.008(2) -0.023(3)
C26 0.032(3) 0.030(3) 0.025(3) -0.004(2) 0.003(2) -0.009(2)
F11 0.0328(17) 0.0320(17) 0.0294(16) -0.0007(13) 0.0049(13) 0.0050(13)
F12 0.042(2) 0.050(2) 0.063(2) -0.0134(19) 0.0224(18) 0.0087(17)
F13 0.060(2) 0.062(2) 0.047(2) -0.0215(19) 0.0382(19) -0.023(2)
F14 0.068(2) 0.048(2) 0.0221(16) 0.0007(15) 0.0066(16) -0.0313(19)
F15 0.0389(18) 0.0355(18) 0.0317(17) 0.0062(14) -0.0029(14) -0.0048(15)
Se1 0.0257(2) 0.0213(2) 0.0176(2) 0.00087(18) 0.00070(19) 0.00055(19)
P1 0.0238(6) 0.0205(6) 0.0176(6) -0.0010(5) -0.0006(5) 0.0017(5)
C30 0.035(3) 0.023(3) 0.027(3) 0.001(2) -0.005(2) 0.009(2)
C31 0.019(2) 0.023(3) 0.024(3) -0.004(2) -0.0028(19) 0.002(2)
C32 0.025(3) 0.042(3) 0.028(3) -0.015(2) 0.006(2) -0.004(2)
C33 0.025(3) 0.042(3) 0.044(3) -0.012(3) 0.012(2) -0.003(2)
C34 0.025(3) 0.024(3) 0.035(3) -0.002(2) -0.005(2) -0.001(2)
C35 0.047(3) 0.028(3) 0.022(3) -0.001(2) -0.002(2) -0.008(2)
C36 0.038(3) 0.031(3) 0.022(3) -0.002(2) 0.004(2) -0.009(2)
C41 0.026(2) 0.019(2) 0.018(2) -0.0033(19) 0.0026(19) -0.0053(19)
C42 0.037(3) 0.027(3) 0.022(3) 0.002(2) -0.003(2) -0.006(2)
C43 0.047(3) 0.031(3) 0.022(3) 0.000(2) 0.006(2) -0.018(3)
C44 0.043(3) 0.030(3) 0.026(3) -0.011(2) 0.013(2) -0.012(3)
C45 0.039(3) 0.026(3) 0.031(3) -0.009(2) 0.010(2) -0.002(2)
C46 0.032(3) 0.016(2) 0.026(3) -0.001(2) 0.005(2) -0.001(2)

loop_
_atom_type_symbol
_atom_type_description
_atom_type_scat_dispersion_real
_atom_type_scat_dispersion_imag
_atom_type_scat_source
C C 0.0033 0.0016 'International Tables Vol C Tables 4.2.6.8 and 6.1.1.4'
H H 0.0000 0.0000 'International Tables Vol C Tables 4.2.6.8 and 6.1.1.4'
F F 0.0171 0.0103 'International Tables Vol C Tables 4.2.6.8 and 6.1.1.4'
P P 0.1023 0.0942 'International Tables Vol C Tables 4.2.6.8 and 6.1.1.4'
Se Se -0.0929 2.2259 'International Tables Vol C Tables 4.2.6.8 and 6.1.1.4'
Au Au -2.0133 8.8022 'International Tables Vol C Tables 4.2.6.8 and 6.1.1.4'

loop_
_geom_angle_atom_site_label_1
_geom_angle_atom_site_label_2
_geom_angle_atom_site_label_3
_geom_angle
C11 Au1 C21 89.40(19)
C11 Au1 C1 88.63(19)
C21 Au1 C1 177.63(19)
C11 Au1 Se1 174.00(14)
C21 Au1 Se1 92.88(13)
C1 Au1 Se1 89.21(13)
C6 C1 C2 115.7(4)
C6 C1 Au1 123.1(4)
C2 C1 Au1 121.2(4)
F1 C2 C3 116.4(5)
F1 C2 C1 120.0(4)
C3 C2 C1 123.7(5)
F2 C3 C2 121.0(5)
F2 C3 C4 119.9(5)
C2 C3 C4 119.1(5)
F3 C4 C3 120.7(5)
F3 C4 C5 120.1(5)
C3 C4 C5 119.2(5)
F4 C5 C4 119.5(5)
F4 C5 C6 120.9(5)
C4 C5 C6 119.6(5)
F5 C6 C1 119.9(4)
F5 C6 C5 117.4(4)
C1 C6 C5 122.8(5)
C12 C11 C16 116.5(5)
C12 C11 Au1 122.4(4)
C16 C11 Au1 121.1(4)
F6 C12 C11 119.7(5)
F6 C12 C13 117.4(5)
C11 C12 C13 122.8(5)
F7 C13 C14 120.2(5)
F7 C13 C12 120.5(6)
C14 C13 C12 119.3(5)
F8 C14 C15 120.6(5)
F8 C14 C13 119.7(5)
C15 C14 C13 119.7(5)
F9 C15 C14 119.6(5)
F9 C15 C16 121.3(5)
C14 C15 C16 119.1(5)
F10 C16 C11 121.0(5)
F10 C16 C15 116.4(5)
C11 C16 C15 122.6(5)
C26 C21 C22 115.6(5)
C26 C21 Au1 123.4(4)
C22 C21 Au1 121.0(4)
F11 C22 C21 120.3(4)
F11 C22 C23 116.7(5)
C21 C22 C23 123.0(5)
F12 C23 C24 120.2(5)
F12 C23 C22 120.3(5)
C24 C23 C22 119.4(5)
F13 C24 C25 120.2(6)
F13 C24 C23 120.0(6)
C25 C24 C23 119.8(5)
F14 C25 C24 120.4(5)
F14 C25 C26 121.0(6)
C24 C25 C26 118.7(5)
F15 C26 C21 120.0(5)
F15 C26 C25 116.5(5)
C21 C26 C25 123.5(5)
P1 Se1 Au1 102.98(4)
C30 P1 C41 110.1(3)
C30 P1 C31 107.5(2)
C41 P1 C31 106.6(2)
C30 P1 Se1 110.34(18)
C41 P1 Se1 114.05(17)
C31 P1 Se1 108.02(17)
C36 C31 C32 119.4(5)
C36 C31 P1 119.5(4)
C32 C31 P1 120.9(4)
C33 C32 C31 119.8(5)
C34 C33 C32 121.0(5)
C33 C34 C35 119.3(5)
C34 C35 C36 120.7(5)
C35 C36 C31 119.8(5)
C46 C41 C42 120.0(5)
C46 C41 P1 118.6(4)
C42 C41 P1 121.2(4)
C43 C42 C41 119.2(5)
C44 C43 C42 120.1(5)
C43 C44 C45 120.8(5)
C46 C45 C44 119.6(5)
C45 C46 C41 120.3(5)

loop_
_geom_bond_atom_site_label_1
_geom_bond_atom_site_label_2
_geom_bond_distance
Au1 C11 2.055(5)
Au1 C21 2.070(5)
Au1 C1 2.073(5)
Au1 Se1 2.5128(7)
C1 C6 1.373(7)
C1 C2 1.380(7)
C2 F1 1.366(6)
C2 C3 1.377(7)
C3 F2 1.342(6)
C3 C4 1.378(8)
C4 F3 1.344(6)
C4 C5 1.382(8)
C5 F4 1.348(6)
C5 C6 1.386(7)
C6 F5 1.349(6)
C11 C12 1.373(8)
C11 C16 1.378(7)
C12 F6 1.350(6)
C12 C13 1.382(8)
C13 F7 1.337(7)
C13 C14 1.381(8)
C14 F8 1.341(6)
C14 C15 1.376(8)
C15 F9 1.335(6)
C15 C16 1.390(7)
C16 F10 1.350(6)
C21 C26 1.378(7)
C21 C22 1.379(7)
C22 F11 1.353(6)
C22 C23 1.382(7)
C23 F12 1.343(7)
C23 C24 1.382(9)
C24 F13 1.344(6)
C24 C25 1.372(9)
C25 F14 1.342(6)
C25 C26 1.392(8)
C26 F15 1.361(7)
Se1 P1 2.1787(14)
P1 C30 1.794(5)
P1 C41 1.805(5)
P1 C31 1.811(5)
C31 C36 1.389(7)
C31 C32 1.397(7)
C32 C33 1.377(8)
C33 C34 1.375(8)
C34 C35 1.384(8)
C35 C36 1.384(8)
C41 C46 1.396(7)
C41 C42 1.400(7)
C42 C43 1.394(8)
C43 C44 1.379(9)
C44 C45 1.389(8)
C45 C46 1.377(7)
